data_1559967
loop_
_publ_author_name
'Hodgson, Derek J.'
'Michelsen, Kirsten'
'Pedersen, Erik'

_publ_section_title
;
 Synthesis and Characterization of Tris(2-pyridylmethylamine)manganese(II)
 Perchlorate and its Zinc(II) Analogue
;
_journal_name_full 'Acta Chemica Scandinavica'
_journal_page_first 1002
_journal_page_last 1005
_journal_paper_doi 10.3891/acta.chem.scand.44-1002
_journal_volume 44
_journal_year 1990
_chemical_formula_sum 'C18 H24 Cl2 Mn N6 O8'
_chemical_formula_weight 578.26
_chemical_name_common
;
Tris(2-pyridylmethylamine)manganese(II) Perchlorate
;
_space_group_IT_number 218
_space_group_name_Hall 'P -4n 2 3'
_space_group_name_H-M_alt 'P -4 3 n'
_symmetry_cell_setting cubic
_symmetry_Int_Tables_number 218
_symmetry_space_group_name_Hall 'P -4n 2 3'
_symmetry_space_group_name_H-M 'P -4 3 n'
_cell_angle_alpha 90.
_cell_angle_beta 90.
_cell_angle_gamma 90.
_cell_formula_units_Z 8
_cell_length_a 17.137(2)
_cell_length_b 17.137(2)
_cell_length_c 17.137(2)
_cell_volume 5032.7(10)
_diffrn_ambient_temperature 294
_diffrn_radiation_probe x-ray
_diffrn_radiation_type MoK\a
_diffrn_radiation_wavelength 0.71069
_exptl_absorpt_coefficient_mu 0.77
_exptl_crystal_density_diffrn 1.537
_exptl_crystal_F_000 2376
_refine_ls_goodness_of_fit_ref 0.757
_refine_ls_number_reflns 582
_refine_ls_R_factor_gt 0.0331
_refine_ls_wR_factor_gt 0.0538
_cod_data_source_file Acta-Chem-Scand-1990-44-1002.cif
_cod_data_source_block 1
_cod_original_cell_volume 5032.7(18)
_cod_database_code 1559967

loop_
_space_group_symop_id
_space_group_symop_operation_xyz
1 x,y,z
2 1/2+y,1/2-x,1/2-z
3 -x,-y,z
4 1/2-y,1/2+x,1/2-z
5 x,-y,-z
6 1/2-y,1/2-x,1/2+z
7 -x,y,-z
8 1/2+y,1/2+x,1/2+z
9 z,x,y
10 1/2+x,1/2-z,1/2-y
11 -z,-x,y
12 1/2-x,1/2+z,1/2-y
13 z,-x,-y
14 1/2-x,1/2-z,1/2+y
15 -z,x,-y
16 1/2+x,1/2+z,1/2+y
17 y,z,x
18 1/2+z,1/2+y,1/2+x
19 1/2+z,1/2-y,1/2-x
20 1/2-z,1/2-y,1/2+x
21 1/2-z,1/2+y,1/2-x
22 y,-z,-x
23 -y,-z,x
24 -y,z,-x

loop_
_atom_site_label
_atom_site_type_symbol
_atom_site_thermal_displace_type
_atom_site_fract_x
_atom_site_fract_y
_atom_site_fract_z
_atom_site_occupancy
_atom_site_U_iso_or_equiv
_atom_site_calc_flag
_atom_site_refinement_flags
_atom_site_disorder_assembly
_atom_site_disorder_group
Mn Mn Uiso 0.15970(10) 0.15970(10) 0.15970(10) 1.000 0.0470(10) . . . .
Cl2 Cl Uiso 0.00000 0.00000 0.00000 1.000 0.0430(10) . . . .
Cl3 Cl Uiso 0.00000 0.50000 0.00000 1.000 0.089(2) . . . .
Cl1 Cl Uiso 0.84590(10) -0.84590(10) -0.84590(10) 1.000 0.0620(10) . . . .
O21 O Uiso -0.0435(10) 0.0435(10) 0.0435(10) 0.500 0.263(7) . . . .
O22 O Uiso 0.0453(10) 0.0453(10) 0.0453(10) 0.500 0.206(7) . . . .
N1 N Uiso 0.2535(3) 0.2338(3) 0.1032(3) 1.000 0.055(2) . . . .
N2 N Uiso 0.2092(4) 0.0850(3) 0.0625(3) 1.000 0.067(2) . . . .
C2 C Uiso 0.2924(4) 0.1998(5) 0.0447(4) 1.000 0.068(2) . . . .
C3 C Uiso 0.3386(5) 0.2420(7) -0.0034(5) 1.000 0.100(3) . . . .
C4 C Uiso 0.3457(6) 0.3202(7) 0.0059(6) 1.000 0.117(4) . . . .
C5 C Uiso 0.3072(5) 0.3555(5) 0.0659(6) 1.000 0.099(3) . . . .
C6 C Uiso 0.2602(4) 0.3110(4) 0.1133(5) 1.000 0.073(2) . . . .
C7 C Uiso 0.2842(4) 0.1129(5) 0.0373(5) 1.000 0.083(3) . . . .
O31 O Uiso 0.003(3) 0.5561(12) -0.0468(17) 0.250 0.132(7) . . . .
O32 O Uiso -0.0690(9) 0.5542(9) 0.0014(9) 0.500 0.135(5) . . . .
O33 O Uiso 0.00000 0.50000 0.0827(10) 0.250 0.122(6) . . . .
O11 O Uiso 0.9169(4) -0.8600(5) -0.8076(4) 1.000 0.114(3) . . . .
O12 O Uiso 0.7991(4) -0.7991(4) -0.7991(4) 1.000 0.141(3) . . . .

loop_
_atom_type_symbol
_atom_type_description
_atom_type_scat_dispersion_real
_atom_type_scat_dispersion_imag
_atom_type_scat_source
C C 0.0033 0.0016 ' International Tables Vol C Tables 4.2.6.8 and 6.1.1.4'
Cl Cl 0.1484 0.1585 ' International Tables Vol C Tables 4.2.6.8 and 6.1.1.4'
Mn Mn 0.3368 0.7283 ' International Tables Vol C Tables 4.2.6.8 and 6.1.1.4'
N N 0.0061 0.0033 ' International Tables Vol C Tables 4.2.6.8 and 6.1.1.4'
O O 0.0106 0.0060 ' International Tables Vol C Tables 4.2.6.8 and 6.1.1.4'

loop_
_geom_angle_atom_site_label_1
_geom_angle_atom_site_label_2
_geom_angle_atom_site_label_3
_geom_angle
_geom_angle_site_symmetry_1
_geom_angle_site_symmetry_2
_geom_angle_site_symmetry_3
_geom_angle_publ_flag
N1 Mn N2 74.7(2) 9_555 . 9_555 yes
N1 Mn N1 98.3(2) 9_555 . 17_555 yes
N1 Mn N2 94.0(2) 9_555 . 17_555 yes
N1 Mn N2 166.6(2) 17_555 . 9_555 yes
N2 Mn N2 94.1(2) 9_555 . 17_555 yes
N1 Mn N2 74.7(2) 17_555 . 17_555 yes
N1 Mn N2 74.7(2) . . . yes
N1 Mn N1 98.3(2) . . 9_555 yes
N1 Mn N2 94.0(2) . . 9_555 yes
N1 Mn N1 98.3(2) . . 17_555 yes
N1 Mn N2 166.6(2) . . 17_555 yes
N1 Mn N2 166.6(2) 9_555 . . yes
N2 Mn N2 94.1(2) . . 9_555 yes
N1 Mn N2 94.0(2) 17_555 . . yes
N2 Mn N2 94.1(2) . . 17_555 yes
O21 Cl2 O22 70.5(11) . . . yes
O21 Cl2 O21 109.5(11) . . 3_555 yes
O21 Cl2 O22 70.5(11) . . 3_555 yes
O21 Cl2 O21 109.5(11) . . 5_555 yes
O21 Cl2 O22 180.00 . . 5_555 yes
O21 Cl2 O21 109.5(11) . . 7_555 yes
O21 Cl2 O22 70.5(11) 3_555 . . yes
O22 Cl2 O22 109.5(10) . . 3_555 yes
O21 Cl2 O22 180.00 5_555 . . yes
O22 Cl2 O22 109.5(10) . . 5_555 yes
O21 Cl2 O22 70.5(11) 7_555 . . yes
O22 Cl2 O22 109.5(10) . . 7_555 yes
O21 Cl2 O22 70.5(11) 9_555 . . yes
O21 Cl2 O22 70.5(11) 11_555 . . yes
O22 Cl2 O22 109.5(10) . . 11_555 yes
O21 Cl2 O22 70.5(11) 13_555 . . yes
O22 Cl2 O22 109.5(10) . . 13_555 yes
O21 Cl2 O22 180.00 15_555 . . yes
O22 Cl2 O22 109.5(10) . . 15_555 yes
O21 Cl2 O22 70.5(11) 17_555 . . yes
O21 Cl2 O22 70.5(11) 22_555 . . yes
O22 Cl2 O22 109.5(10) . . 22_555 yes
O21 Cl2 O22 180.00 23_555 . . yes
O22 Cl2 O22 109.5(10) . . 23_555 yes
O21 Cl2 O22 70.5(11) 24_555 . . yes
O22 Cl2 O22 109.5(10) . . 24_555 yes
O21 Cl2 O22 70.5(11) 3_555 . 3_555 yes
O21 Cl2 O21 109.5(11) 3_555 . 5_555 yes
O21 Cl2 O22 70.5(11) 3_555 . 5_555 yes
O21 Cl2 O21 109.5(11) 3_555 . 7_555 yes
O21 Cl2 O22 180.00 3_555 . 7_555 yes
O21 Cl2 O22 70.5(11) 3_555 . 9_555 yes
O21 Cl2 O21 109.5(11) 3_555 . 11_555 yes
O21 Cl2 O22 70.5(11) 3_555 . 11_555 yes
O21 Cl2 O21 109.5(11) 3_555 . 13_555 yes
O21 Cl2 O22 70.5(11) 3_555 . 13_555 yes
O21 Cl2 O21 109.5(11) 3_555 . 15_555 yes
O21 Cl2 O22 180.00 3_555 . 15_555 yes
O21 Cl2 O21 109.5(11) 3_555 . 17_555 yes
O21 Cl2 O22 70.5(11) 3_555 . 17_555 yes
O21 Cl2 O22 70.5(11) 3_555 . 22_555 yes
O21 Cl2 O21 109.5(11) 3_555 . 23_555 yes
O21 Cl2 O22 70.5(11) 3_555 . 23_555 yes
O21 Cl2 O21 109.5(11) 3_555 . 24_555 yes
O21 Cl2 O22 180.00 3_555 . 24_555 yes
O21 Cl2 O22 70.5(11) 5_555 . 3_555 yes
O22 Cl2 O22 109.5(10) 3_555 . 5_555 yes
O21 Cl2 O22 180.00 7_555 . 3_555 yes
O22 Cl2 O22 109.5(10) 3_555 . 7_555 yes
O21 Cl2 O22 70.5(11) 9_555 . 3_555 yes
O22 Cl2 O22 109.5(10) 3_555 . 9_555 yes
O21 Cl2 O22 70.5(11) 11_555 . 3_555 yes
O21 Cl2 O22 180.00 13_555 . 3_555 yes
O22 Cl2 O22 109.5(10) 3_555 . 13_555 yes
O21 Cl2 O22 70.5(11) . . 7_555 yes
O21 Cl2 O21 109.5(11) . . 9_555 yes
O21 Cl2 O22 70.5(11) . . 9_555 yes
O21 Cl2 O22 70.5(11) . . 11_555 yes
O21 Cl2 O21 109.5(11) . . 13_555 yes
O21 Cl2 O22 180.00 . . 13_555 yes
O21 Cl2 O21 109.5(11) . . 15_555 yes
O21 Cl2 O22 70.5(11) . . 15_555 yes
O21 Cl2 O21 109.5(11) . . 17_555 yes
O21 Cl2 O22 70.5(11) . . 17_555 yes
O21 Cl2 O21 109.5(11) . . 22_555 yes
O21 Cl2 O22 180.00 . . 22_555 yes
O21 Cl2 O21 109.5(11) . . 23_555 yes
O21 Cl2 O22 70.5(11) . . 23_555 yes
O21 Cl2 O22 70.5(11) . . 24_555 yes
O21 Cl2 O22 70.5(11) 5_555 . 11_555 yes
O21 Cl2 O21 109.5(11) 5_555 . 13_555 yes
O21 Cl2 O22 70.5(11) 5_555 . 13_555 yes
O21 Cl2 O22 70.5(11) 5_555 . 15_555 yes
O21 Cl2 O21 109.5(11) 5_555 . 17_555 yes
O21 Cl2 O22 180.00 5_555 . 17_555 yes
O21 Cl2 O21 109.5(11) 5_555 . 22_555 yes
O21 Cl2 O22 70.5(11) 5_555 . 22_555 yes
O21 Cl2 O22 70.5(11) 5_555 . 23_555 yes
O21 Cl2 O21 109.5(11) 5_555 . 24_555 yes
O21 Cl2 O22 70.5(11) 5_555 . 24_555 yes
O21 Cl2 O22 70.5(11) 7_555 . 5_555 yes
O22 Cl2 O22 109.5(10) 5_555 . 7_555 yes
O21 Cl2 O22 70.5(11) 9_555 . 5_555 yes
O22 Cl2 O22 109.5(10) 5_555 . 9_555 yes
O21 Cl2 O22 180.00 11_555 . 5_555 yes
O22 Cl2 O22 109.5(10) 5_555 . 11_555 yes
O21 Cl2 O22 70.5(11) 13_555 . 5_555 yes
O21 Cl2 O22 70.5(11) 15_555 . 5_555 yes
O22 Cl2 O22 109.5(10) 5_555 . 15_555 yes
O21 Cl2 O22 70.5(11) 17_555 . 5_555 yes
O22 Cl2 O22 109.5(10) 5_555 . 17_555 yes
O21 Cl2 O22 70.5(11) 22_555 . 5_555 yes
O21 Cl2 O22 70.5(11) 23_555 . 5_555 yes
O22 Cl2 O22 109.5(10) 5_555 . 23_555 yes
O21 Cl2 O22 180.00 24_555 . 5_555 yes
O22 Cl2 O22 109.5(10) 5_555 . 24_555 yes
O21 Cl2 O22 70.5(11) 7_555 . 7_555 yes
O21 Cl2 O21 109.5(11) 7_555 . 9_555 yes
O21 Cl2 O22 70.5(11) 7_555 . 9_555 yes
O21 Cl2 O21 109.5(11) 7_555 . 11_555 yes
O21 Cl2 O22 180.00 7_555 . 11_555 yes
O21 Cl2 O22 70.5(11) 7_555 . 13_555 yes
O21 Cl2 O21 109.5(11) 7_555 . 15_555 yes
O21 Cl2 O22 70.5(11) 7_555 . 15_555 yes
O21 Cl2 O22 70.5(11) 7_555 . 17_555 yes
O21 Cl2 O21 109.5(11) 7_555 . 22_555 yes
O21 Cl2 O22 70.5(11) 7_555 . 22_555 yes
O21 Cl2 O21 109.5(11) 7_555 . 23_555 yes
O21 Cl2 O22 180.00 7_555 . 23_555 yes
O21 Cl2 O21 109.5(11) 7_555 . 24_555 yes
O21 Cl2 O22 70.5(11) 7_555 . 24_555 yes
O21 Cl2 O22 180.00 9_555 . 7_555 yes
O22 Cl2 O22 109.5(10) 7_555 . 9_555 yes
O21 Cl2 O22 70.5(11) 11_555 . 7_555 yes
O22 Cl2 O22 109.5(10) 7_555 . 11_555 yes
O21 Cl2 O22 70.5(11) 13_555 . 7_555 yes
O22 Cl2 O22 109.5(10) 7_555 . 13_555 yes
O21 Cl2 O22 70.5(11) 15_555 . 7_555 yes
O21 Cl2 O22 70.5(11) 17_555 . 7_555 yes
O22 Cl2 O22 109.5(10) 7_555 . 17_555 yes
O21 Cl2 O22 180.00 22_555 . 7_555 yes
O22 Cl2 O22 109.5(10) 7_555 . 22_555 yes
O21 Cl2 O22 70.5(11) 23_555 . 7_555 yes
O22 Cl2 O22 109.5(10) 7_555 . 23_555 yes
O21 Cl2 O22 70.5(11) 24_555 . 7_555 yes
O21 Cl2 O22 70.5(11) 9_555 . 9_555 yes
O21 Cl2 O21 109.5(11) 9_555 . 11_555 yes
O21 Cl2 O22 70.5(11) 9_555 . 11_555 yes
O21 Cl2 O21 109.5(11) 9_555 . 13_555 yes
O21 Cl2 O22 70.5(11) 9_555 . 13_555 yes
O21 Cl2 O21 109.5(11) 9_555 . 15_555 yes
O21 Cl2 O22 180.00 9_555 . 15_555 yes
O21 Cl2 O21 109.5(11) 9_555 . 17_555 yes
O21 Cl2 O22 70.5(11) 9_555 . 17_555 yes
O21 Cl2 O22 70.5(11) 9_555 . 22_555 yes
O21 Cl2 O21 109.5(11) 9_555 . 23_555 yes
O21 Cl2 O22 70.5(11) 9_555 . 23_555 yes
O21 Cl2 O21 109.5(11) 9_555 . 24_555 yes
O21 Cl2 O22 180.00 9_555 . 24_555 yes
O21 Cl2 O22 70.5(11) 11_555 . 9_555 yes
O22 Cl2 O22 109.5(10) 9_555 . 11_555 yes
O21 Cl2 O22 70.5(11) 13_555 . 9_555 yes
O22 Cl2 O22 109.5(10) 9_555 . 13_555 yes
O21 Cl2 O22 180.00 15_555 . 9_555 yes
O22 Cl2 O22 109.5(10) 9_555 . 15_555 yes
O21 Cl2 O22 70.5(11) 17_555 . 9_555 yes
O21 Cl2 O22 70.5(11) 22_555 . 9_555 yes
O22 Cl2 O22 109.5(10) 9_555 . 22_555 yes
O21 Cl2 O22 180.00 23_555 . 9_555 yes
O22 Cl2 O22 109.5(10) 9_555 . 23_555 yes
O21 Cl2 O22 70.5(11) 24_555 . 9_555 yes
O22 Cl2 O22 109.5(10) 9_555 . 24_555 yes
O21 Cl2 O22 70.5(11) 11_555 . 11_555 yes
O21 Cl2 O21 109.5(11) 11_555 . 13_555 yes
O21 Cl2 O22 180.00 11_555 . 13_555 yes
O21 Cl2 O21 109.5(11) 11_555 . 15_555 yes
O21 Cl2 O22 70.5(11) 11_555 . 15_555 yes
O21 Cl2 O21 109.5(11) 11_555 . 17_555 yes
O21 Cl2 O22 70.5(11) 11_555 . 17_555 yes
O21 Cl2 O21 109.5(11) 11_555 . 22_555 yes
O21 Cl2 O22 180.00 11_555 . 22_555 yes
O21 Cl2 O21 109.5(11) 11_555 . 23_555 yes
O21 Cl2 O22 70.5(11) 11_555 . 23_555 yes
O21 Cl2 O22 70.5(11) 11_555 . 24_555 yes
O21 Cl2 O22 180.00 13_555 . 11_555 yes
O22 Cl2 O22 109.5(10) 11_555 . 13_555 yes
O21 Cl2 O22 70.5(11) 15_555 . 11_555 yes
O22 Cl2 O22 109.5(10) 11_555 . 15_555 yes
O21 Cl2 O22 180.00 17_555 . 11_555 yes
O22 Cl2 O22 109.5(10) 11_555 . 17_555 yes
O21 Cl2 O22 70.5(11) 22_555 . 11_555 yes
O22 Cl2 O22 109.5(10) 11_555 . 22_555 yes
O21 Cl2 O22 70.5(11) 23_555 . 11_555 yes
O21 Cl2 O22 70.5(11) 24_555 . 11_555 yes
O22 Cl2 O22 109.5(10) 11_555 . 24_555 yes
O21 Cl2 O22 70.5(11) 13_555 . 13_555 yes
O21 Cl2 O21 109.5(11) 13_555 . 15_555 yes
O21 Cl2 O22 70.5(11) 13_555 . 15_555 yes
O21 Cl2 O22 70.5(11) 13_555 . 17_555 yes
O21 Cl2 O21 109.5(11) 13_555 . 22_555 yes
O21 Cl2 O22 70.5(11) 13_555 . 22_555 yes
O21 Cl2 O21 109.5(11) 13_555 . 23_555 yes
O21 Cl2 O22 180.00 13_555 . 23_555 yes
O21 Cl2 O21 109.5(11) 13_555 . 24_555 yes
O21 Cl2 O22 70.5(11) 13_555 . 24_555 yes
O21 Cl2 O22 70.5(11) 15_555 . 13_555 yes
O22 Cl2 O22 109.5(10) 13_555 . 15_555 yes
O21 Cl2 O22 70.5(11) 17_555 . 13_555 yes
O22 Cl2 O22 109.5(10) 13_555 . 17_555 yes
O21 Cl2 O22 70.5(11) 22_555 . 13_555 yes
O21 Cl2 O22 70.5(11) 23_555 . 13_555 yes
O22 Cl2 O22 109.5(10) 13_555 . 23_555 yes
O21 Cl2 O22 180.00 24_555 . 13_555 yes
O22 Cl2 O22 109.5(10) 13_555 . 24_555 yes
O21 Cl2 O22 70.5(11) 15_555 . 15_555 yes
O21 Cl2 O21 109.5(11) 15_555 . 17_555 yes
O21 Cl2 O22 180.00 15_555 . 17_555 yes
O21 Cl2 O21 109.5(11) 15_555 . 22_555 yes
O21 Cl2 O22 70.5(11) 15_555 . 22_555 yes
O21 Cl2 O22 70.5(11) 15_555 . 23_555 yes
O21 Cl2 O21 109.5(11) 15_555 . 24_555 yes
O21 Cl2 O22 70.5(11) 15_555 . 24_555 yes
O21 Cl2 O22 70.5(11) 17_555 . 15_555 yes
O22 Cl2 O22 109.5(10) 15_555 . 17_555 yes
O21 Cl2 O22 180.00 22_555 . 15_555 yes
O22 Cl2 O22 109.5(10) 15_555 . 22_555 yes
O21 Cl2 O22 70.5(11) 23_555 . 15_555 yes
O22 Cl2 O22 109.5(10) 15_555 . 23_555 yes
O21 Cl2 O22 70.5(11) 24_555 . 15_555 yes
O21 Cl2 O22 70.5(11) 17_555 . 17_555 yes
O21 Cl2 O21 109.5(11) 17_555 . 22_555 yes
O21 Cl2 O22 70.5(11) 17_555 . 22_555 yes
O21 Cl2 O21 109.5(11) 17_555 . 23_555 yes
O21 Cl2 O22 180.00 17_555 . 23_555 yes
O21 Cl2 O21 109.5(11) 17_555 . 24_555 yes
O21 Cl2 O22 70.5(11) 17_555 . 24_555 yes
O21 Cl2 O22 70.5(11) 22_555 . 17_555 yes
O22 Cl2 O22 109.5(10) 17_555 . 22_555 yes
O21 Cl2 O22 180.00 23_555 . 17_555 yes
O22 Cl2 O22 109.5(10) 17_555 . 23_555 yes
O21 Cl2 O22 70.5(11) 24_555 . 17_555 yes
O22 Cl2 O22 109.5(10) 17_555 . 24_555 yes
O21 Cl2 O22 70.5(11) 22_555 . 22_555 yes
O21 Cl2 O21 109.5(11) 22_555 . 23_555 yes
O21 Cl2 O22 70.5(11) 22_555 . 23_555 yes
O21 Cl2 O21 109.5(11) 22_555 . 24_555 yes
O21 Cl2 O22 180.00 22_555 . 24_555 yes
O21 Cl2 O22 70.5(11) 23_555 . 22_555 yes
O22 Cl2 O22 109.5(10) 22_555 . 23_555 yes
O21 Cl2 O22 180.00 24_555 . 22_555 yes
O22 Cl2 O22 109.5(10) 22_555 . 24_555 yes
O21 Cl2 O22 70.5(11) 23_555 . 23_555 yes
O21 Cl2 O21 109.5(11) 23_555 . 24_555 yes
O21 Cl2 O22 70.5(11) 23_555 . 24_555 yes
O21 Cl2 O22 70.5(11) 24_555 . 23_555 yes
O22 Cl2 O22 109.5(10) 23_555 . 24_555 yes
O21 Cl2 O22 70.5(11) 24_555 . 24_555 yes
O21 Cl2 O22 70.5(11) 23_555 . 3_555 yes
O21 Cl2 O22 70.5(11) 24_555 . 3_555 yes
O22 Cl2 O22 109.5(10) 3_555 . 24_555 yes
O21 Cl2 O22 70.5(11) 5_555 . 5_555 yes
O21 Cl2 O21 109.5(11) 5_555 . 7_555 yes
O21 Cl2 O22 70.5(11) 5_555 . 7_555 yes
O21 Cl2 O21 109.5(11) 5_555 . 9_555 yes
O21 Cl2 O22 180.00 5_555 . 9_555 yes
O21 Cl2 O21 109.5(11) 5_555 . 11_555 yes
O21 Cl2 O22 70.5(11) 15_555 . 3_555 yes
O22 Cl2 O22 109.5(10) 3_555 . 15_555 yes
O21 Cl2 O22 180.00 17_555 . 3_555 yes
O22 Cl2 O22 109.5(10) 3_555 . 17_555 yes
O21 Cl2 O22 70.5(11) 22_555 . 3_555 yes
O22 Cl2 O22 109.5(10) 3_555 . 22_555 yes
O31 Cl3 O31 100.4(17) 5_565 . 7_555 yes
O31 Cl3 O33 129.8(12) 5_565 . 7_555 yes
O31 Cl3 O33 129.8(12) 7_555 . 5_565 yes
O31 Cl3 O33 129.8(12) 7_555 . 7_555 yes
O31 Cl3 O33 50.2(12) 7_555 . . yes
O32 Cl3 O32 178.2(8) . . 3_565 yes
O32 Cl3 O32 76.3(8) . . 5_565 yes
O32 Cl3 O32 103.7(8) . . 7_555 yes
O31 Cl3 O33 129.8(12) . . . yes
O31 Cl3 O33 50.2(12) 3_565 . 5_565 yes
O31 Cl3 O31 175(3) 3_565 . 7_555 yes
O31 Cl3 O33 50.2(12) 3_565 . 7_555 yes
O31 Cl3 O33 50.2(12) 5_565 . 3_565 yes
O33 Cl3 O33 180.00 3_565 . 5_565 yes
O31 Cl3 O33 50.2(12) 7_555 . 3_565 yes
O33 Cl3 O33 180.00 3_565 . 7_555 yes
O32 Cl3 O32 178.2(8) 5_565 . 7_555 yes
O31 Cl3 O33 129.8(12) 5_565 . 5_565 yes
O33 Cl3 O33 180.00 . . 5_565 yes
O31 Cl3 O33 129.8(12) . . 3_565 yes
O33 Cl3 O33 180.00 . . 7_555 yes
O32 Cl3 O32 103.7(8) 3_565 . 5_565 yes
O32 Cl3 O32 76.3(8) 3_565 . 7_555 yes
O31 Cl3 O33 129.8(12) 3_565 . 3_565 yes
O31 Cl3 O31 79.8(17) 3_565 . 5_565 yes
O31 Cl3 O31 100.4(17) . . 3_565 yes
O31 Cl3 O31 79.8(17) . . 7_555 yes
O31 Cl3 O31 175(3) . . 5_565 yes
O31 Cl3 O33 50.2(12) . . 5_565 yes
O31 Cl3 O33 50.2(12) 5_565 . . yes
O31 Cl3 O33 50.2(12) . . 7_555 yes
O31 Cl3 O33 129.8(12) 3_565 . . yes
O11 Cl1 O11 109.7(5) . . 11_555 yes
O11 Cl1 O12 109.3(4) . . . yes
O11 Cl1 O12 109.3(4) 24_555 . . yes
O11 Cl1 O11 109.7(5) . . 24_555 yes
O11 Cl1 O12 109.3(4) 11_555 . . yes
O11 Cl1 O11 109.7(5) 11_555 . 24_555 yes
Cl2 O21 O22 56.4(9) . . 11_555 yes
Cl2 O21 O22 56.4(9) . . 24_555 yes
O22 O21 O22 92.3(13) 9_555 . 11_555 yes
O22 O21 O22 92.3(13) 9_555 . 15_555 yes
O22 O21 O22 92.3(13) 9_555 . 23_555 yes
O22 O21 O22 92.3(13) 9_555 . 24_555 yes
O22 O21 O22 92.3(13) 11_555 . 15_555 yes
O22 O21 O22 92.3(13) 11_555 . 17_555 yes
O22 O21 O22 92.3(13) 11_555 . 24_555 yes
O22 O21 O22 92.3(13) 15_555 . 17_555 yes
O22 O21 O22 92.3(13) 17_555 . 23_555 yes
O22 O21 O22 92.3(13) 17_555 . 24_555 yes
O22 O21 O22 92.3(13) 23_555 . 24_555 yes
Cl2 O21 O22 56.4(9) . . 15_555 yes
Cl2 O21 O22 56.4(9) . . 17_555 yes
Cl2 O21 O22 56.4(9) . . 23_555 yes
O22 O21 O22 92.3(13) 7_555 . 11_555 yes
O22 O21 O22 92.3(13) 7_555 . 17_555 yes
O22 O21 O22 92.3(13) 7_555 . 23_555 yes
O22 O21 O22 92.3(13) . . 3_555 yes
O22 O21 O22 92.3(13) . . 7_555 yes
O22 O21 O22 92.3(13) . . 11_555 yes
O22 O21 O22 92.3(13) . . 15_555 yes
O22 O21 O22 92.3(13) . . 23_555 yes
O22 O21 O22 92.3(13) . . 24_555 yes
O22 O21 O22 92.3(13) 15_555 . 23_555 yes
Cl2 O21 O22 56.4(9) . . . yes
Cl2 O21 O22 56.4(9) . . 3_555 yes
Cl2 O21 O22 56.4(9) . . 7_555 yes
Cl2 O21 O22 56.4(9) . . 9_555 yes
O22 O21 O22 92.3(13) 3_555 . 15_555 yes
O22 O21 O22 92.3(13) 3_555 . 17_555 yes
O22 O21 O22 92.3(13) 3_555 . 24_555 yes
O22 O21 O22 92.3(13) 7_555 . 9_555 yes
O22 O21 O22 92.3(13) 3_555 . 9_555 yes
O22 O21 O22 92.3(13) 3_555 . 7_555 yes
O21 O22 O21 87.7(13) 7_555 . 9_555 yes
O21 O22 O21 87.7(13) 3_555 . 24_555 yes
O21 O22 O21 87.7(13) 7_555 . 24_555 yes
O21 O22 O21 87.7(13) 9_555 . 11_555 yes
O21 O22 O21 87.7(13) 9_555 . 13_555 yes
O21 O22 O21 87.7(13) 9_555 . 17_555 yes
O21 O22 O21 87.7(13) 9_555 . 24_555 yes
O21 O22 O21 87.7(13) 7_555 . 11_555 yes
O21 O22 O21 87.7(13) 7_555 . 22_555 yes
O21 O22 O21 87.7(13) 13_555 . 24_555 yes
O21 O22 O21 87.7(13) 17_555 . 22_555 yes
O21 O22 O21 87.7(13) 17_555 . 24_555 yes
O21 O22 O21 87.7(13) 22_555 . 24_555 yes
Cl2 O22 O21 53.1(9) . . 9_555 yes
Cl2 O22 O21 53.1(9) . . 11_555 yes
Cl2 O22 O21 53.1(9) . . 13_555 yes
Cl2 O22 O21 53.1(9) . . 17_555 yes
Cl2 O22 O21 53.1(9) . . 22_555 yes
Cl2 O22 O21 53.1(9) . . 24_555 yes
O21 O22 O21 87.7(13) . . 3_555 yes
O21 O22 O21 87.7(13) . . 7_555 yes
O21 O22 O21 87.7(13) . . 9_555 yes
O21 O22 O21 87.7(13) 11_555 . 13_555 yes
O21 O22 O21 87.7(13) 11_555 . 17_555 yes
O21 O22 O21 87.7(13) 11_555 . 22_555 yes
Cl2 O22 O21 53.1(9) . . . yes
Cl2 O22 O21 53.1(9) . . 3_555 yes
Cl2 O22 O21 53.1(9) . . 7_555 yes
O21 O22 O21 87.7(13) 3_555 . 17_555 yes
O21 O22 O21 87.7(13) 3_555 . 13_555 yes
O21 O22 O21 87.7(13) . . 22_555 yes
O21 O22 O21 87.7(13) . . 13_555 yes
O21 O22 O21 87.7(13) . . 17_555 yes
O21 O22 O21 87.7(13) 3_555 . 7_555 yes
O21 O22 O21 87.7(13) 13_555 . 22_555 yes
O21 O22 O21 87.7(13) 3_555 . 11_555 yes
Mn N1 C6 124.0(5) . . . yes
C2 N1 C6 119.0(6) . . . yes
Mn N1 C2 115.5(5) . . . yes
Mn N2 C7 111.6(5) . . . yes
N1 C2 C3 121.0(8) . . . yes
C3 C2 C7 122.3(8) . . . no
N1 C2 C7 116.7(6) . . . yes
C2 C3 C4 120.6(9) . . . no
C3 C4 C5 119.0(9) . . . no
C4 C5 C6 118.9(8) . . . no
N1 C6 C5 121.5(7) . . . yes
N2 C7 C2 112.8(6) . . . yes
Cl3 O31 O32 66.0(19) . . . yes
Cl3 O31 O33 72.4(14) . . 5_565 yes
Cl3 O31 O31 50.1(13) . . 7_555 yes
Cl3 O31 O33 72.4(14) . . 7_555 yes
O31 O31 O33 122(2) 7_555 . 5_565 yes
O31 O31 O33 122(2) 7_555 . 7_555 yes
Cl3 O32 O31 51.4(13) . . 7_555 yes
Cl3 O32 O31 49.6(12) . . . yes
O31 O33 O31 115(2) 5_565 . 7_555 yes
Cl3 O33 O31 57.4(16) . . 5_565 yes
Cl3 O33 O31 57.4(15) . . 7_555 yes

loop_
_geom_bond_atom_site_label_1
_geom_bond_atom_site_label_2
_geom_bond_distance
_geom_bond_site_symmetry_1
_geom_bond_site_symmetry_2
_geom_bond_publ_flag
Mn N2 2.266(6) . 17_555 yes
Mn N1 2.266(5) . 9_555 yes
Mn N1 2.266(5) . . yes
Mn N2 2.266(6) . . yes
Mn N2 2.266(6) . 9_555 yes
Mn N1 2.266(5) . 17_555 yes
Cl2 O22 1.345(17) . . yes
Cl2 O21 1.291(17) . . yes
Cl2 O21 1.291(17) . 9_555 yes
Cl2 O22 1.345(17) . 9_555 yes
Cl2 O21 1.291(17) . 11_555 yes
Cl2 O22 1.345(17) . 11_555 yes
Cl2 O21 1.291(17) . 13_555 yes
Cl2 O22 1.345(17) . 13_555 yes
Cl2 O21 1.291(17) . 15_555 yes
Cl2 O22 1.345(17) . 15_555 yes
Cl2 O21 1.291(17) . 17_555 yes
Cl2 O22 1.345(17) . 17_555 yes
Cl2 O21 1.291(17) . 22_555 yes
Cl2 O22 1.345(17) . 22_555 yes
Cl2 O21 1.291(17) . 23_555 yes
Cl2 O22 1.345(17) . 23_555 yes
Cl2 O21 1.291(17) . 24_555 yes
Cl2 O22 1.345(17) . 24_555 yes
Cl2 O22 1.345(17) . 7_555 yes
Cl2 O21 1.291(17) . 5_555 yes
Cl2 O21 1.291(17) . 3_555 yes
Cl2 O22 1.345(17) . 3_555 yes
Cl2 O22 1.345(17) . 5_555 yes
Cl2 O21 1.291(17) . 7_555 yes
Cl3 O32 1.504(15) . 7_555 yes
Cl3 O33 1.417(17) . 5_565 yes
Cl3 O32 1.504(15) . . yes
Cl3 O31 1.25(2) . 7_555 yes
Cl3 O33 1.417(17) . 7_555 yes
Cl3 O33 1.417(17) . . yes
Cl3 O32 1.504(15) . 3_565 yes
Cl3 O31 1.25(2) . 3_565 yes
Cl3 O33 1.417(17) . 3_565 yes
Cl3 O31 1.25(2) . 5_565 yes
Cl3 O32 1.504(15) . 5_565 yes
Cl3 O31 1.25(2) . . yes
Cl1 O11 1.403(7) . 24_555 yes
Cl1 O11 1.403(7) . . yes
Cl1 O11 1.403(7) . 11_555 yes
Cl1 O12 1.389(7) . . yes
O21 O22 1.52(2) . 11_555 yes
O21 O22 1.52(2) . . yes
O21 O22 1.52(2) . 3_555 yes
O21 O22 1.52(2) . 7_555 yes
O21 O22 1.52(2) . 15_555 yes
O21 O22 1.52(2) . 17_555 yes
O21 O22 1.52(2) . 23_555 yes
O21 O22 1.52(2) . 24_555 yes
O21 O22 1.52(2) . 9_555 yes
N1 C6 1.339(9) . . yes
N1 C2 1.338(9) . . yes
N2 C7 1.438(10) . . yes
C2 C7 1.501(12) . . no
C2 C3 1.353(12) . . no
C3 C4 1.355(17) . . no
C4 C5 1.363(14) . . no
C5 C6 1.375(12) . . no
O31 O33 1.14(3) . 5_565 yes
O31 O31 1.61(4) . 7_555 yes
O31 O33 1.14(3) . 7_555 yes
O31 O32 1.49(5) . . yes

loop_
_geom_torsion_atom_site_label_1
_geom_torsion_atom_site_label_2
_geom_torsion_atom_site_label_3
_geom_torsion_atom_site_label_4
_geom_torsion
_geom_torsion_site_symmetry_1
_geom_torsion_site_symmetry_2
_geom_torsion_site_symmetry_3
_geom_torsion_site_symmetry_4
_geom_torsion_publ_flag
N2 Mn N1 C2 -1.7(5) . . . . no
N2 Mn N1 C6 163.9(6) . . . . no
N1 Mn N1 C2 -170.0(5) 9_555 . . . no
N1 Mn N1 C6 -4.4(6) 9_555 . . . no
N2 Mn N1 C2 -94.8(5) 9_555 . . . no
N2 Mn N1 C6 70.7(6) 9_555 . . . no
N1 Mn N1 C2 90.3(5) 17_555 . . . no
N1 Mn N1 C6 -104.2(6) 17_555 . . . no
N1 Mn N2 C7 18.2(5) . . . . no
N2 Mn N2 C7 111.3(5) 9_555 . . . no
N1 Mn N2 C7 -79.3(5) 17_555 . . . no
N2 Mn N2 C7 -154.3(5) 17_555 . . . no
Mn N1 C2 C3 167.0(6) . . . . no
Mn N1 C2 C7 -15.1(8) . . . . no
C6 N1 C2 C3 0.7(10) . . . . no
C6 N1 C2 C7 178.6(6) . . . . no
Mn N1 C6 C5 -166.3(6) . . . . no
C2 N1 C6 C5 -1.3(11) . . . . no
Mn N2 C7 C2 -31.6(7) . . . . no
N1 C2 C3 C4 -1.0(12) . . . . no
C7 C2 C3 C4 -178.8(8) . . . . no
N1 C2 C7 N2 31.8(9) . . . . no
C3 C2 C7 N2 -150.3(7) . . . . no
C2 C3 C4 C5 1.8(14) . . . . no
C3 C4 C5 C6 -2.3(14) . . . . no
C4 C5 C6 N1 2.1(13) . . . . no
